data_7227981
loop_
_publ_author_name
'Martins, Vin\'icius'
'Camargos-Resende, Jackson A. L.'
'Machado Ronconi, C\'elia'

_publ_section_title
;
 A series of coordination networks constructed from the rigid ligand
 4,4'-ethynylenedibenzoate: topological diversity, entanglement,
 supramolecular interactions and photophysical properties
;
_journal_name_full CrystEngComm
_journal_paper_doi 10.1039/C7CE00306D
_journal_year 2017
_chemical_formula_sum 'C26 H22 Co N2 O6'
_chemical_formula_weight 517.38
_chemical_properties_physical ', Air-sensitive,Moisture-sensitive'
_space_group_crystal_system monoclinic
_space_group_IT_number 15
_space_group_name_Hall '-C 2yc'
_space_group_name_H-M_alt 'C 1 2/c 1'
_symmetry_cell_setting monoclinic
_symmetry_Int_Tables_number 15
_symmetry_space_group_name_Hall '-C 2yc'
_symmetry_space_group_name_H-M 'C 1 2/c 1'
_atom_sites_solution_hydrogens mixed
_audit_creation_method SHELXL-2014/7
_audit_update_record
;
2016-12-05 deposited with the CCDC.
2017-04-03 downloaded from the CCDC.
;
_cell_angle_alpha 90
_cell_angle_beta 96.84(3)
_cell_angle_gamma 90
_cell_formula_units_Z 4
_cell_length_a 10.337(2)
_cell_length_b 15.507(3)
_cell_length_c 27.383(6)
_cell_measurement_reflns_used 9783
_cell_measurement_temperature 293(2)
_cell_measurement_theta_max 25.68
_cell_measurement_theta_min 2.50
_cell_volume 4358.1(16)
_computing_structure_refinement 'SHELXL-2014/7 (Sheldrick, 2014)'
_diffrn_ambient_temperature 293(2)
_diffrn_measured_fraction_theta_full 0.996
_diffrn_measured_fraction_theta_max 0.996
_diffrn_measurement_device 'Bruker D8 Venture diffractometer'
_diffrn_radiation_probe x-ray
_diffrn_radiation_type MoK\a
_diffrn_radiation_wavelength 0.71073
_diffrn_reflns_av_R_equivalents 0.0601
_diffrn_reflns_av_unetI/netI 0.0559
_diffrn_reflns_Laue_measured_fraction_full 0.996
_diffrn_reflns_Laue_measured_fraction_max 0.996
_diffrn_reflns_limit_h_max 12
_diffrn_reflns_limit_h_min -12
_diffrn_reflns_limit_k_max 18
_diffrn_reflns_limit_k_min -18
_diffrn_reflns_limit_l_max 32
_diffrn_reflns_limit_l_min -32
_diffrn_reflns_number 17440
_diffrn_reflns_point_group_measured_fraction_full 0.996
_diffrn_reflns_point_group_measured_fraction_max 0.996
_diffrn_reflns_theta_full 25.242
_diffrn_reflns_theta_max 25.348
_diffrn_reflns_theta_min 3.025
_diffrn_source 'Microfocus sealed tube'
_diffrn_source_type 'Incoatec I\ms'
_exptl_absorpt_coefficient_mu 0.418
_exptl_absorpt_correction_T_max 0.964
_exptl_absorpt_correction_T_min 0.679
_exptl_absorpt_correction_type multi-scan
_exptl_absorpt_process_details
;
SADABS-2008/1 (Bruker, 2008/1) was used for absorption correction. 
wR2(int) was 0.0927 before and 0.0685 after correction. The Ratio 
of minimum to maximum transmission is 0.8418. The \l/2 correction 
factor is 0.0015.
;
_exptl_crystal_colour pink
_exptl_crystal_density_diffrn 0.789
_exptl_crystal_description block
_exptl_crystal_F_000 1068
_exptl_crystal_size_max 0.240
_exptl_crystal_size_mid 0.207
_exptl_crystal_size_min 0.022
_refine_diff_density_max 0.515
_refine_diff_density_min -0.281
_refine_diff_density_rms 0.068
_refine_ls_extinction_method none
_refine_ls_goodness_of_fit_ref 0.915
_refine_ls_hydrogen_treatment constr
_refine_ls_matrix_type full
_refine_ls_number_parameters 161
_refine_ls_number_reflns 3980
_refine_ls_number_restraints 0
_refine_ls_restrained_S_all 0.915
_refine_ls_R_factor_all 0.0822
_refine_ls_R_factor_gt 0.0578
_refine_ls_shift/su_max 0.020
_refine_ls_shift/su_mean 0.004
_refine_ls_structure_factor_coef Fsqd
_refine_ls_weighting_details 'w=1/[\s^2^(Fo^2^)+(0.2000P)^2^] where P=(Fo^2^+2Fc^2^)/3'
_refine_ls_weighting_scheme calc
_refine_ls_wR_factor_gt 0.2179
_refine_ls_wR_factor_ref 0.2431
_reflns_Friedel_coverage 0.000
_reflns_number_gt 2800
_reflns_number_total 3980
_reflns_threshold_expression 'I > 2\s(I)'
_cod_data_source_file c7ce00306d2.cif
_cod_data_source_block shelx
_cod_original_cell_volume 4358.0(15)
_cod_original_sg_symbol_H-M 'C 2/c'
_cod_database_code 7227981
_shelx_shelxl_version_number 2014/7
_shelx_space_group_comment
;
The symmetry employed for this shelxl refinement is uniquely defined
by the following loop, which should always be used as a source of
symmetry information in preference to the above space-group names.
They are only intended as comments.
;

loop_
_space_group_symop_operation_xyz
'x, y, z'
'-x, y, -z+1/2'
'x+1/2, y+1/2, z'
'-x+1/2, y+1/2, -z+1/2'
'-x, -y, -z'
'x, -y, z-1/2'
'-x+1/2, -y+1/2, -z'
'x+1/2, -y+1/2, z-1/2'

loop_
_atom_site_label
_atom_site_type_symbol
_atom_site_fract_x
_atom_site_fract_y
_atom_site_fract_z
_atom_site_U_iso_or_equiv
_atom_site_adp_type
_atom_site_occupancy
_atom_site_site_symmetry_order
_atom_site_calc_flag
_atom_site_refinement_flags_posn
_atom_site_refinement_flags_adp
_atom_site_refinement_flags_occupancy
_atom_site_disorder_assembly
_atom_site_disorder_group
Co1 Co 0.5000 0.49256(4) 0.2500 0.0365(3) Uani 1 2 d S T P A 1
O1 O 0.6238(3) 0.49189(15) 0.19582(10) 0.0474(7) Uani 1 1 d . . . A 1
C14 C 0.5000 0.1726(4) 0.2500 0.0736(19) Uani 1 2 d S T P A 1
H14 H 0.5000 0.1127 0.2500 0.088 Uiso 1 2 calc R U P A 1
O2 O 0.8218(3) 0.48923(16) 0.23887(10) 0.0503(7) Uani 1 1 d . . . A 1
C13 C 0.5198(6) 0.2182(3) 0.2097(2) 0.0943(18) Uani 1 1 d . . . A 1
H13 H 0.5347 0.1895 0.1811 0.113 Uiso 1 1 calc R U . A 1
N1 N 0.5000 0.6327(2) 0.2500 0.0435(10) Uani 1 2 d S T P A 1
N2 N 0.5000 0.3519(3) 0.2500 0.0473(11) Uani 1 2 d S T P A 1
C11 C 0.5000 0.8117(4) 0.2500 0.0734(19) Uani 1 2 d S T P A 1
H11 H 0.5000 0.8717 0.2500 0.088 Uiso 1 2 calc R U P A 1
C10 C 0.6120(5) 0.7666(3) 0.2472(2) 0.0729(14) Uani 1 1 d . . . A 1
H10 H 0.6901 0.7955 0.2454 0.087 Uiso 1 1 calc R U . A 1
C2 C 0.8075(4) 0.4898(2) 0.15230(14) 0.0422(9) Uani 1 1 d . . . A 1
C7 C 0.9203(5) 0.4939(2) 0.06470(16) 0.0595(12) Uani 1 1 d . . . A 1
C6 C 0.9979(4) 0.4961(2) 0.10921(17) 0.0573(11) Uani 1 1 d . . . A 1
H6 H 1.0879 0.4999 0.1100 0.069 Uiso 1 1 calc R U . A 1
C1 C 0.7483(3) 0.48959(19) 0.19993(14) 0.0373(8) Uani 1 1 d . . . A 1
C4 C 0.9428(4) 0.4928(2) 0.15276(15) 0.0488(10) Uani 1 1 d . . . A 1
H4 H 0.9961 0.4926 0.1826 0.059 Uiso 1 1 calc R U . A 1
C12 C 0.5182(5) 0.3072(3) 0.21064(17) 0.0731(13) Uani 1 1 d . . . A 1
H12 H 0.5306 0.3370 0.1821 0.088 Uiso 1 1 calc R U . A 1
C8 C 0.9781(5) 0.4975(3) 0.0195(2) 0.0733(15) Uani 1 1 d . . . A 1
C9 C 0.6086(4) 0.6792(3) 0.24698(16) 0.0602(11) Uani 1 1 d . . . A 1
H9 H 0.6859 0.6496 0.2446 0.072 Uiso 1 1 calc R U . A 1
C3 C 0.7305(4) 0.4883(3) 0.10784(18) 0.0687(14) Uani 1 1 d . . . A 1
H3 H 0.6404 0.4858 0.1071 0.082 Uiso 1 1 calc R U . A 1
C5 C 0.7852(5) 0.4902(3) 0.06419(18) 0.0793(17) Uani 1 1 d . . . A 1
H5 H 0.7318 0.4891 0.0344 0.095 Uiso 1 1 calc R U . A 1
O1W O 0.3404(3) 0.48854(15) 0.19335(10) 0.0515(7) Uani 1 1 d . . . A 1
H1WA H 0.3311 0.5178 0.1754 0.077 Uiso 1 1 d R U . A 1
H1WB H 0.2739 0.4891 0.2168 0.077 Uiso 1 1 d R U . A 1

loop_
_atom_site_aniso_label
_atom_site_aniso_U_11
_atom_site_aniso_U_22
_atom_site_aniso_U_33
_atom_site_aniso_U_23
_atom_site_aniso_U_13
_atom_site_aniso_U_12
Co1 0.0341(4) 0.0430(4) 0.0350(4) 0.000 0.0152(3) 0.000
O1 0.0339(14) 0.0718(18) 0.0389(15) 0.0009(11) 0.0146(12) 0.0000(10)
C14 0.086(5) 0.044(3) 0.088(5) 0.000 0.001(4) 0.000
O2 0.0411(15) 0.0775(18) 0.0344(15) 0.0011(12) 0.0136(12) 0.0043(11)
C13 0.138(5) 0.061(3) 0.088(4) -0.025(3) 0.029(4) -0.007(3)
N1 0.048(2) 0.039(2) 0.045(2) 0.000 0.014(2) 0.000
N2 0.043(3) 0.046(2) 0.054(3) 0.000 0.012(2) 0.000
C11 0.079(5) 0.044(3) 0.095(5) 0.000 0.002(4) 0.000
C10 0.060(3) 0.054(3) 0.106(4) -0.001(2) 0.011(3) -0.015(2)
C2 0.038(2) 0.051(2) 0.041(2) -0.0049(15) 0.0182(17) -0.0026(14)
C7 0.056(3) 0.086(3) 0.042(2) -0.0008(19) 0.028(2) -0.0042(19)
C6 0.040(2) 0.081(3) 0.055(3) -0.0008(19) 0.026(2) 0.0006(17)
C1 0.0356(18) 0.0384(18) 0.041(2) 0.0018(14) 0.0164(16) 0.0038(13)
C4 0.042(2) 0.064(2) 0.042(2) -0.0039(16) 0.0154(18) 0.0000(16)
C12 0.111(4) 0.054(3) 0.058(3) -0.005(2) 0.025(3) -0.006(2)
C8 0.064(3) 0.112(4) 0.050(3) -0.001(2) 0.032(2) -0.006(2)
C9 0.050(2) 0.057(2) 0.073(3) -0.003(2) 0.007(2) -0.0011(18)
C3 0.038(2) 0.121(4) 0.050(3) -0.003(2) 0.018(2) -0.008(2)
C5 0.053(3) 0.152(5) 0.036(2) 0.004(2) 0.015(2) -0.006(2)
O1W 0.0460(16) 0.0732(18) 0.0369(15) -0.0010(11) 0.0114(12) -0.0009(11)

loop_
_atom_type_symbol
_atom_type_description
_atom_type_scat_dispersion_real
_atom_type_scat_dispersion_imag
_atom_type_scat_source
C C 0.0033 0.0016 'International Tables Vol C Tables 4.2.6.8 and 6.1.1.4'
H H 0.0000 0.0000 'International Tables Vol C Tables 4.2.6.8 and 6.1.1.4'
Co Co 0.3494 0.9721 'International Tables Vol C Tables 4.2.6.8 and 6.1.1.4'
N N 0.0061 0.0033 'International Tables Vol C Tables 4.2.6.8 and 6.1.1.4'
O O 0.0106 0.0060 'International Tables Vol C Tables 4.2.6.8 and 6.1.1.4'

loop_
_geom_angle_atom_site_label_1
_geom_angle_atom_site_label_2
_geom_angle_atom_site_label_3
_geom_angle
_geom_angle_site_symmetry_1
_geom_angle_site_symmetry_3
O1 Co1 O1 179.43(13) 2_655 .
O1 Co1 O1W 91.76(11) 2_655 .
O1 Co1 O1W 88.23(11) . .
O1 Co1 O1W 88.23(11) 2_655 2_655
O1 Co1 O1W 91.76(11) . 2_655
O1W Co1 O1W 176.64(13) . 2_655
O1 Co1 N1 90.29(7) 2_655 .
O1 Co1 N1 90.29(7) . .
O1W Co1 N1 91.68(6) . .
O1W Co1 N1 91.68(6) 2_655 .
O1 Co1 N2 89.71(7) 2_655 .
O1 Co1 N2 89.71(7) . .
O1W Co1 N2 88.32(6) . .
O1W Co1 N2 88.32(6) 2_655 .
N1 Co1 N2 180.0 . .
C1 O1 Co1 129.6(3) . .
C13 C14 C13 116.7(6) . 2_655
C13 C14 H14 121.6 . .
C13 C14 H14 121.6 2_655 .
C12 C13 C14 120.4(5) . .
C12 C13 H13 119.8 . .
C14 C13 H13 119.8 . .
C9 N1 C9 115.1(4) . 2_655
C9 N1 Co1 122.4(2) . .
C9 N1 Co1 122.4(2) 2_655 .
C12 N2 C12 116.3(5) . 2_655
C12 N2 Co1 121.8(2) . .
C12 N2 Co1 121.8(2) 2_655 .
C10 C11 C10 118.2(6) . 2_655
C10 C11 H11 120.9 . .
C10 C11 H11 120.9 2_655 .
C11 C10 C9 119.5(4) . .
C11 C10 H10 120.3 . .
C9 C10 H10 120.3 . .
C4 C2 C3 118.8(3) . .
C4 C2 C1 120.1(4) . .
C3 C2 C1 121.0(3) . .
C6 C7 C5 119.1(4) . .
C6 C7 C8 120.2(5) . .
C5 C7 C8 120.7(5) . .
C7 C6 C4 120.4(4) . .
C7 C6 H6 119.8 . .
C4 C6 H6 119.8 . .
O2 C1 O1 125.9(3) . .
O2 C1 C2 118.4(3) . .
O1 C1 C2 115.6(3) . .
C2 C4 C6 120.5(4) . .
C2 C4 H4 119.7 . .
C6 C4 H4 119.7 . .
N2 C12 C13 123.1(4) . .
N2 C12 H12 118.5 . .
C13 C12 H12 118.5 . .
C8 C8 C7 177.1(8) 5_765 .
N1 C9 C10 123.9(4) . .
N1 C9 H9 118.1 . .
C10 C9 H9 118.1 . .
C5 C3 C2 120.8(4) . .
C5 C3 H3 119.6 . .
C2 C3 H3 119.6 . .
C3 C5 C7 120.3(4) . .
C3 C5 H5 119.9 . .
C7 C5 H5 119.9 . .
Co1 O1W H1WA 123.3 . .
Co1 O1W H1WB 93.7 . .
H1WA O1W H1WB 114.8 . .

loop_
_geom_bond_atom_site_label_1
_geom_bond_atom_site_label_2
_geom_bond_distance
_geom_bond_site_symmetry_2
Co1 O1 2.071(3) 2_655
Co1 O1 2.071(3) .
Co1 O1W 2.126(3) .
Co1 O1W 2.126(3) 2_655
Co1 N1 2.172(4) .
Co1 N2 2.181(4) .
O1 C1 1.279(4) .
C14 C13 1.346(6) .
C14 C13 1.346(6) 2_655
C14 H14 0.9300 .
O2 C1 1.233(5) .
C13 C12 1.382(6) .
C13 H13 0.9300 .
N1 C9 1.345(4) .
N1 C9 1.345(4) 2_655
N2 C12 1.313(5) .
N2 C12 1.313(5) 2_655
C11 C10 1.363(5) .
C11 C10 1.363(5) 2_655
C11 H11 0.9300 .
C10 C9 1.355(6) .
C10 H10 0.9300 .
C2 C4 1.397(5) .
C2 C3 1.373(6) .
C2 C1 1.506(5) .
C7 C6 1.377(7) .
C7 C5 1.396(7) .
C7 C8 1.439(6) .
C6 C4 1.382(6) .
C6 H6 0.9300 .
C4 H4 0.9300 .
C12 H12 0.9300 .
C8 C8 1.209(10) 5_765
C9 H9 0.9300 .
C3 C5 1.382(6) .
C3 H3 0.9300 .
C5 H5 0.9300 .
O1W H1WA 0.6671 .
O1W H1WB 0.9942 .

loop_
_geom_torsion_atom_site_label_1
_geom_torsion_atom_site_label_2
_geom_torsion_atom_site_label_3
_geom_torsion_atom_site_label_4
_geom_torsion
_geom_torsion_site_symmetry_1
C13 C14 C13 C12 -0.6(4) 2_655
C10 C11 C10 C9 0.4(3) 2_655
C5 C7 C6 C4 1.4(6) .
C8 C7 C6 C4 179.9(4) .
Co1 O1 C1 O2 -1.8(5) .
Co1 O1 C1 C2 179.96(19) .
C4 C2 C1 O2 -2.4(4) .
C3 C2 C1 O2 178.5(3) .
C4 C2 C1 O1 176.0(3) .
C3 C2 C1 O1 -3.1(5) .
C3 C2 C4 C6 1.4(5) .
C1 C2 C4 C6 -177.7(3) .
C7 C6 C4 C2 -1.9(5) .
C12 N2 C12 C13 -0.6(4) 2_655
Co1 N2 C12 C13 179.4(4) .
C14 C13 C12 N2 1.2(8) .
C9 N1 C9 C10 0.4(4) 2_655
Co1 N1 C9 C10 -179.6(4) .
C11 C10 C9 N1 -0.8(7) .
C4 C2 C3 C5 -0.4(6) .
C1 C2 C3 C5 178.7(4) .
C2 C3 C5 C7 0.0(7) .
C6 C7 C5 C3 -0.4(7) .
C8 C7 C5 C3 -178.9(4) .
